data_2000765
loop_
_publ_author_name
'Ferguson, G.'
'Gallagher, J. F.'
'Glidewell, C.'
'Low, J. N.'
'Scrimgeour, S. N.'

_publ_section_title
;
 The structure of triphenylmethanol, Ph~3~COH
;
_journal_issue 7
_journal_name_full 'Acta Crystallographica Section C'
_journal_page_first 1272
_journal_page_last 1275
_journal_paper_doi 10.1107/S0108270191015044
_journal_volume 48
_journal_year 1992
_chemical_formula_sum 'C19 H16 O'
_chemical_formula_weight 260.3
_symmetry_cell_setting trigonal
_symmetry_space_group_name_Hall '-R 3'
_symmetry_space_group_name_H-M 'R -3 :H'
_cell_angle_alpha 90
_cell_angle_beta 90
_cell_angle_gamma 120
_cell_formula_units_Z 24
_cell_length_a 19.307(3)
_cell_length_b 19.307(3)
_cell_length_c 26.735(4)
_cell_volume 8631(2)
_diffrn_radiation_type Mo
_diffrn_radiation_wavelength 0.71073
_exptl_absorpt_coefficient_mu 0.07
_exptl_crystal_density_diffrn 1.20
_exptl_crystal_F_000 3312
_cod_data_source_file mu0292.cif
_cod_data_source_block mu0292a
_cod_depositor_comments
;
Strange packing?

Saulius Gra\<zulis
;

loop_
_cod_entry_issue_id
_cod_entry_issue_origin
_cod_entry_issue_severity
_cod_entry_issue_description
_cod_entry_issue_author
1 original warning
;
Packing looks strange -- benzene rings of neighbouring molecules
overlap, and they are not marked as alternative locations of the same
group.
;
'Saulius Gra\<zulis'

_cod_original_sg_symbol_H-M 'R -3 {hexagonal axes}'
_cod_original_formula_sum 'C19 H16 O1'
_cod_database_code 2000765

loop_
_atom_site_label
_atom_site_fract_x
_atom_site_fract_y
_atom_site_fract_z
O1 .0 .0 .3204(4)
C1 .0 .0 .3746(6)
O2 -.0975(4) -.0297(5) .2325(3)
C2 -.1757(6) -.0525(6) .2139(3)
O3 .0 .0 .1908(12)
C3 .0 .0 .1368(15)
O4 -.0723(12) -.0962(13) .2750(8)
C4 -.1315(15) -.1788(15) .2906(9)
C11 -.0597(4) -.0836(3) .3921(3)
C12 -.1313(4) -.1276(4) .3659(2)
C13 -.1887(3) -.2032(4) .3829(3)
C14 -.1745(4) -.2347(3) .4261(3)
C15 -.1029(5) -.1907(5) .4523(2)
C16 -.0456(4) -.1152(4) .4353(3)
C21 -.2336(4) -.1369(4) .2304(3)
C22 -.2070(4) -.1919(5) .2336(3)
C23 -.2602(6) -.2710(5) .2469(3)
C24 -.3400(5) -.2951(4) .2570(3)
C25 -.3666(4) -.2401(5) .2538(3)
C26 -.3135(5) -.1610(5) .2404(3)
C31 -.1994(4) .0062(4) .2332(3)
C32 -.2361(5) .0377(5) .2033(2)
C33 -.2575(5) .0910(5) .2236(3)
C34 -.2421(5) .1127(5) .2739(3)
C35 -.2054(6) .0812(5) .3038(2)
C36 -.1840(5) .0279(5) .2835(3)
C41 -.1701(4) -.0469(4) .1571(2)
C42 -.2336(4) -.1022(4) .1278(3)
C43 -.2310(5) -.0932(6) .0760(3)
C44 -.1650(6) -.0291(6) .0534(2)
C45 -.1015(5) .0262(5) .0827(3)
C46 -.1040(4) .0173(4) .1346(3)
C51 -.0764(8) -.0149(11) .1234(7)
C52 -.1446(11) -.0745(11) .1472(5)
C53 -.2181(9) -.1103(8) .1224(5)
C54 -.2232(8) -.0866(9) .0739(5)
C55 -.1550(10) -.0270(10) .0502(5)
C56 -.0815(8) .0088(9) .0750(7)
C61 -.2146(9) -.1967(12) .2718(7)
C62 -.2283(12) -.1325(9) .2760(7)
C63 -.3033(15) -.1427(12) .2644(8)
C64 -.3646(10) -.2171(15) .2486(8)
C65 -.3510(10) -.2814(10) .2443(7)
C66 -.2760(11) -.2711(10) .2560(6)
C71 -.1054(12) -.2359(12) .2699(9)
C72 -.0935(14) -.2313(13) .2183(9)
C73 -.0767(15) -.2855(17) .1943(6)
C74 -.0719(14) -.3442(14) .2219(10)
C75 -.0838(13) -.3488(12) .2736(10)
C76 -.1006(12) -.2947(14) .2975(6)
C81 -.1297(12) -.1783(12) .3498(5)
C82 -.0589(9) -.1273 .3750(6)
C83 -.0558(9) -.1299(10) .4270(6)
C84 -.1236(12) -.1836(12) .4539(5)
C85 -.1944(10) -.2346(11) .4288(7)
C86 -.1974(9) -.2319(11) .3767(7)
H12 -.1410 -.1062 .3365
H13 -.2374 -.2332 .3651
H14 -.2136 -.2862 .4377
H15 -.0933 -.2122 .4817
H16 .0032 -.0852 .4531
H22 -.1527 -.1754 .2268
H23 -.2420 -.2085 .2492
H24 -.3762 -.3490 .2661
H25 -.4210 -.2565 .2606
H26 -.3316 -.1235 .2382
H32 -.2466 .0229 .1690
H33 -.2825 .1125 .2032
H34 -.2567 .1490 .2877
H35 -.1950 .0960 .3381
H36 -.1590 .0065 .3039
H42 -.2786 -.1459 .1432
H43 -.2743 -.1309 .0560
H44 -.1632 -.0230 .0181
H45 -.0565 .0699 .0673
H46 -.0608 .0549 .1545
H52 -.1411 -.0906 .1802
H53 -.2645 -.1508 .1386
H54 -.2732 -.1110 .0571
H55 -.1585 -.0108 .0172
H56 -.0251 .0494 .0588
H62 -.1865 -.0818 .2868
H63 -.3126 -.0990 .2673
H64 -.4157 -.2241 .2406
H65 -.3927 -.3321 .2335
H66 -.2667 -.3149 .2531
H72 -.0967 -.1913 .1994
H73 -.0686 -.2823 .1591
H74 -.0605 -.3810 .2056
H75 -.0806 -.3888 .2924
H76 -.1087 -.2978 .327
H82 -.0127 -.0907 .3567
H83 -.0076 -.0952 .4442
H84 -.1215 -.1853 .4894
H85 -.1405 -.2711 .4471
H86 -.2457 -.2667 .3596

loop_
_geom_angle_atom_site_label_1
_geom_angle_atom_site_label_2
_geom_angle_atom_site_label_3
_geom_angle
O1 C1 C11 107.9(6)
O2 C2 C21 109.1(8)
O2 C2 C31 108.6(7)
O2 C2 C41 107.3(7)
C21 C2 C31 111.8(7)
C21 C2 C41 110.8(7)
C31 C2 C41 109.1(8)
O3 C3 C51 105(2)
O4 C4 C61 108(2)
O4 C4 C71 108(2)
O4 C4 C81 106(2)
C61 C4 C71 114(2)
C61 C4 C81 110(2)
C71 C4 C81 111(2)

loop_
_geom_bond_atom_site_label_1
_geom_bond_atom_site_label_2
_geom_bond_distance
O1 C1 1.448(19)
C1 C11 1.514(7)
O2 C2 1.434(11)
C2 C21 1.510(12)
C2 C31 1.509(14)
C2 C41 1.522(10)
O3 C3 1.44(5)
C3 C51 1.40(2)
O4 C4 1.49(3)
C4 C61 1.54(3)
C4 C71 1.53(4)
C4 C81 1.58(3)
